data_7012870
loop_
_publ_author_name
'Randolf D. K\"ohn'
'Zhida Pan'
'Mary F. Mahon'
'Gabriele Kociok-K\"ohn'

_publ_section_title
;
 Coordination chemistry of copper-(I) and -(II) with 2-pyridylmethyl
 substituted triazacyclohexanes
;
_journal_issue 11
_journal_name_full 'Dalton Trans.'
_journal_page_first 2269
_journal_page_last 2275
_journal_paper_doi 10.1039/b302037a
_journal_year 2003
_chemical_formula_sum 'C54 H97 B4 Cu4 F16 N17 O5'
_chemical_formula_weight 1665.89
_space_group_IT_number 13
_symmetry_cell_setting monoclinic
_symmetry_space_group_name_Hall '-P 2yac'
_symmetry_space_group_name_H-M 'P 1 2/n 1'
_atom_sites_solution_hydrogens geom
_atom_sites_solution_primary direct
_atom_sites_solution_secondary difmap
_audit_creation_method SHELXL-97
_cell_angle_alpha 90.00
_cell_angle_beta 90.8570(10)
_cell_angle_gamma 90.00
_cell_formula_units_Z 2
_cell_length_a 14.9710(2)
_cell_length_b 14.4640(2)
_cell_length_c 16.7010(2)
_cell_measurement_reflns_used 38042
_cell_measurement_temperature 150(2)
_cell_measurement_theta_max 27.48
_cell_measurement_theta_min 2.91
_cell_volume 3616.04(8)
_computing_cell_refinement 'Collect, Nonius program suite version 1.9 (1997)'
_computing_data_collection 'Collect, Nonius program suite version 1.9 (1997)'
_computing_data_reduction 'Denzo and Scalepack (Otwinowski & Minor, 1997)'
_computing_molecular_graphics 'ORTEP3 for Windows - L. J. Farrugia, J. Appl. Crystallogr. 1997, 30, 565'
_computing_publication_material 'SHELX97-2, G. M. Sheldrick'
_computing_structure_refinement
;
SHELX97-2 Program for Crystal Structure Analysis. G. M. Sheldrick,
Institut f. Anorg. Chemie der Universitat, Tammanstrasse 4, 
D-3400 Gottingen, Germany, 1998.
;
_computing_structure_solution
; 
SIR97- Altomare A., Burla M.C., Camalli M., Cascarano G.L., Giacovazzo C. , 
Guagliardi A., Moliterni A.G.G., Polidori G.,Spagna R. 
(1999) J. Appl. Cryst. 32, 115-119.
;
_diffrn_ambient_temperature 150(2)
_diffrn_measured_fraction_theta_full 0.995
_diffrn_measured_fraction_theta_max 0.995
_diffrn_measurement_device_type 'Nonius Kappa CCD'
_diffrn_measurement_method \f-rotation
_diffrn_radiation_monochromator graphite
_diffrn_radiation_source 'fine-focus sealed tube'
_diffrn_radiation_type MoK\a
_diffrn_radiation_wavelength 0.71073
_diffrn_reflns_av_R_equivalents 0.0400
_diffrn_reflns_av_sigmaI/netI 0.0288
_diffrn_reflns_limit_h_max 19
_diffrn_reflns_limit_h_min -19
_diffrn_reflns_limit_k_max 18
_diffrn_reflns_limit_k_min -18
_diffrn_reflns_limit_l_max 20
_diffrn_reflns_limit_l_min -21
_diffrn_reflns_number 45486
_diffrn_reflns_theta_full 27.49
_diffrn_reflns_theta_max 27.49
_diffrn_reflns_theta_min 3.11
_exptl_absorpt_coefficient_mu 1.258
_exptl_absorpt_correction_type none
_exptl_crystal_colour turquoise
_exptl_crystal_density_diffrn 1.530
_exptl_crystal_density_meas ?
_exptl_crystal_density_method .
_exptl_crystal_description block
_exptl_crystal_F_000 1720
_exptl_crystal_size_max 0.50
_exptl_crystal_size_mid 0.25
_exptl_crystal_size_min 0.25
_refine_diff_density_max 0.939
_refine_diff_density_min -0.661
_refine_diff_density_rms 0.068
_refine_ls_extinction_method none
_refine_ls_goodness_of_fit_ref 1.059
_refine_ls_hydrogen_treatment mixed
_refine_ls_matrix_type full
_refine_ls_number_parameters 485
_refine_ls_number_reflns 8281
_refine_ls_number_restraints 6
_refine_ls_restrained_S_all 1.064
_refine_ls_R_factor_all 0.0405
_refine_ls_R_factor_gt 0.0338
_refine_ls_shift/su_max 0.001
_refine_ls_shift/su_mean 0.000
_refine_ls_structure_factor_coef Fsqd
_refine_ls_weighting_details 'calc w=1/[\s^2^(Fo^2^)+(0.0382P)^2^+3.9910P] where P=(Fo^2^+2Fc^2^)/3'
_refine_ls_weighting_scheme calc
_refine_ls_wR_factor_gt 0.0859
_refine_ls_wR_factor_ref 0.0908
_reflns_number_gt 7291
_reflns_number_total 8281
_reflns_threshold_expression >2sigma(I)
_cod_data_source_file b302037a.txt
_cod_data_source_block pan22
_cod_original_sg_symbol_H-M 'P 2/n'
_cod_database_code 7012870

loop_
_symmetry_equiv_pos_as_xyz
'x, y, z'
'-x+1/2, y, -z+1/2'
'-x, -y, -z'
'x-1/2, -y, z-1/2'

loop_
_atom_site_label
_atom_site_type_symbol
_atom_site_fract_x
_atom_site_fract_y
_atom_site_fract_z
_atom_site_U_iso_or_equiv
_atom_site_adp_type
_atom_site_occupancy
_atom_site_symmetry_multiplicity
_atom_site_calc_flag
_atom_site_refinement_flags
_atom_site_disorder_assembly
_atom_site_disorder_group
Cu1 Cu 0.245203(15) 0.157634(16) 0.155913(13) 0.01660(7) Uani 1 1 d . . .
Cu2 Cu 0.354003(15) 0.304151(16) 0.247436(13) 0.01709(7) Uani 1 1 d . . .
O1 O 0.34662(9) 0.17076(9) 0.26213(8) 0.0175(3) Uani 1 1 d . . .
H1 H 0.4019 0.1320 0.2641 0.021 Uiso 1 1 calc R . .
O2 O 0.26140(9) 0.29051(9) 0.16368(8) 0.0178(3) Uani 1 1 d . . .
H2 H 0.2628 0.3295 0.1143 0.021 Uiso 1 1 calc R . .
C1 C 0.39543(14) 0.20904(15) 0.04499(13) 0.0243(4) Uani 1 1 d . . .
H1A H 0.4328 0.2170 0.0939 0.029 Uiso 1 1 calc R . .
H1B H 0.4346 0.1892 0.0009 0.029 Uiso 1 1 calc R . .
N1 N 0.32610(11) 0.13795(12) 0.05893(10) 0.0201(3) Uani 1 1 d . . .
C11 C 0.37028(14) 0.04826(15) 0.07586(13) 0.0251(4) Uani 1 1 d . . .
H11A H 0.4185 0.0568 0.1164 0.030 Uiso 1 1 calc R . .
H11B H 0.3971 0.0237 0.0264 0.030 Uiso 1 1 calc R . .
C12 C 0.30190(14) -0.01861(15) 0.10654(12) 0.0228(4) Uani 1 1 d . . .
C13 C 0.30551(17) -0.11348(16) 0.09514(13) 0.0300(5) Uani 1 1 d . . .
H13 H 0.3537 -0.1405 0.0671 0.036 Uiso 1 1 calc R . .
C14 C 0.23822(18) -0.16819(16) 0.12507(15) 0.0342(5) Uani 1 1 d . . .
H14 H 0.2391 -0.2332 0.1171 0.041 Uiso 1 1 calc R . .
C15 C 0.16928(16) -0.12712(16) 0.16697(14) 0.0301(5) Uani 1 1 d . . .
H15 H 0.1224 -0.1636 0.1880 0.036 Uiso 1 1 calc R . .
C16 C 0.17006(14) -0.03254(15) 0.17748(12) 0.0234(4) Uani 1 1 d . . .
H16 H 0.1236 -0.0044 0.2070 0.028 Uiso 1 1 calc R . .
N11 N 0.23480(11) 0.02098(12) 0.14705(10) 0.0204(3) Uani 1 1 d . . .
C2 C 0.27041(15) 0.12921(16) -0.01535(12) 0.0249(4) Uani 1 1 d . . .
H2A H 0.3086 0.1127 -0.0611 0.030 Uiso 1 1 calc R . .
H2B H 0.2255 0.0797 -0.0087 0.030 Uiso 1 1 calc R . .
N2 N 0.22600(13) 0.21666(14) -0.03092(11) 0.0282(4) Uani 1 1 d . . .
C21 C 0.16509(19) 0.2055(2) -0.10119(15) 0.0437(7) Uani 1 1 d . . .
H21A H 0.1320 0.1466 -0.0957 0.052 Uiso 1 1 calc R . .
H21B H 0.2014 0.2012 -0.1501 0.052 Uiso 1 1 calc R . .
C22 C 0.0995(2) 0.2822(3) -0.1114(2) 0.0585(8) Uani 1 1 d . . .
H22A H 0.0615 0.2702 -0.1585 0.088 Uiso 1 1 calc R . .
H22B H 0.1315 0.3406 -0.1186 0.088 Uiso 1 1 calc R . .
H22C H 0.0623 0.2863 -0.0637 0.088 Uiso 1 1 calc R . .
N3 N 0.35205(13) 0.29626(13) 0.02419(11) 0.0265(4) Uani 1 1 d . . .
C3 C 0.29452(17) 0.28671(17) -0.04681(13) 0.0319(5) Uani 1 1 d . . .
H3A H 0.3305 0.2678 -0.0933 0.038 Uiso 1 1 calc R . .
H3B H 0.2658 0.3467 -0.0596 0.038 Uiso 1 1 calc R . .
C31 C 0.41797(19) 0.37228(18) 0.01800(16) 0.0391(6) Uani 1 1 d . . .
H31A H 0.4452 0.3823 0.0717 0.047 Uiso 1 1 calc R . .
H31B H 0.3853 0.4295 0.0033 0.047 Uiso 1 1 calc R . .
C32 C 0.4934(2) 0.3589(2) -0.0417(2) 0.0642(10) Uani 1 1 d . . .
H32A H 0.5325 0.4132 -0.0406 0.096 Uiso 1 1 calc R . .
H32B H 0.4679 0.3510 -0.0956 0.096 Uiso 1 1 calc R . .
H32C H 0.5280 0.3038 -0.0270 0.096 Uiso 1 1 calc R . .
C4 C 0.48582(14) 0.25563(15) 0.38164(12) 0.0249(4) Uani 1 1 d . . .
H4A H 0.5370 0.2768 0.4151 0.030 Uiso 1 1 calc R . .
H4B H 0.4338 0.2468 0.4167 0.030 Uiso 1 1 calc R . .
N4 N 0.46458(11) 0.32581(12) 0.31916(10) 0.0216(3) Uani 1 1 d . . .
C41 C 0.44608(16) 0.41571(16) 0.35885(13) 0.0287(5) Uani 1 1 d . . .
H41A H 0.5018 0.4412 0.3827 0.034 Uiso 1 1 calc R . .
H41B H 0.4025 0.4069 0.4022 0.034 Uiso 1 1 calc R . .
C42 C 0.40899(14) 0.48122(15) 0.29703(13) 0.0258(4) Uani 1 1 d . . .
C43 C 0.42116(18) 0.57590(17) 0.29973(16) 0.0356(5) Uani 1 1 d . . .
H43 H 0.4531 0.6037 0.3430 0.043 Uiso 1 1 calc R . .
C44 C 0.38606(19) 0.62953(17) 0.23838(17) 0.0394(6) Uani 1 1 d . . .
H44 H 0.3948 0.6946 0.2386 0.047 Uiso 1 1 calc R . .
C45 C 0.33809(17) 0.58792(16) 0.17667(15) 0.0329(5) Uani 1 1 d . . .
H45 H 0.3135 0.6238 0.1341 0.039 Uiso 1 1 calc R . .
C46 C 0.32679(15) 0.49331(15) 0.17834(13) 0.0252(4) Uani 1 1 d . . .
H46 H 0.2930 0.4644 0.1368 0.030 Uiso 1 1 calc R . .
N41 N 0.36230(11) 0.44076(12) 0.23714(10) 0.0218(3) Uani 1 1 d . . .
C5 C 0.54386(14) 0.33514(16) 0.26718(13) 0.0253(4) Uani 1 1 d . . .
H5A H 0.5332 0.3841 0.2268 0.030 Uiso 1 1 calc R . .
H5B H 0.5969 0.3526 0.3000 0.030 Uiso 1 1 calc R . .
N5 N 0.55968(12) 0.24740(14) 0.22754(11) 0.0258(4) Uani 1 1 d . . .
C51 C 0.63179(16) 0.2600(2) 0.16920(15) 0.0359(5) Uani 1 1 d . . .
H51A H 0.6874 0.2772 0.1983 0.043 Uiso 1 1 calc R . .
H51B H 0.6158 0.3116 0.1328 0.043 Uiso 1 1 calc R . .
C52 C 0.64918(19) 0.1738(2) 0.11946(17) 0.0490(7) Uani 1 1 d . . .
H52A H 0.6975 0.1861 0.0820 0.073 Uiso 1 1 calc R . .
H52B H 0.5948 0.1571 0.0894 0.073 Uiso 1 1 calc R . .
H52C H 0.6665 0.1226 0.1550 0.073 Uiso 1 1 calc R . .
C6 C 0.58359(14) 0.17839(17) 0.28872(13) 0.0278(5) Uani 1 1 d . . .
H6A H 0.5968 0.1183 0.2631 0.033 Uiso 1 1 calc R . .
H6B H 0.6373 0.1987 0.3192 0.033 Uiso 1 1 calc R . .
N6 N 0.50798(12) 0.16872(13) 0.34251(11) 0.0242(4) Uani 1 1 d . . .
C61 C 0.51988(16) 0.09288(17) 0.40093(14) 0.0325(5) Uani 1 1 d . . .
H61A H 0.5272 0.0345 0.3709 0.039 Uiso 1 1 calc R . .
H61B H 0.4643 0.0874 0.4320 0.039 Uiso 1 1 calc R . .
C62 C 0.5981(2) 0.1021(2) 0.45980(18) 0.0506(8) Uani 1 1 d . . .
H62A H 0.5997 0.0482 0.4954 0.076 Uiso 1 1 calc R . .
H62B H 0.5909 0.1584 0.4917 0.076 Uiso 1 1 calc R . .
H62C H 0.6541 0.1055 0.4302 0.076 Uiso 1 1 calc R . .
B1 B 0.53934(19) -0.1025(2) 0.18559(17) 0.0362(6) Uani 1 1 d . . .
F1 F 0.62835(13) -0.1184(2) 0.20064(12) 0.0783(7) Uani 1 1 d . . .
F2 F 0.52668(12) -0.08354(14) 0.10475(10) 0.0554(5) Uani 1 1 d . . .
F3 F 0.48926(17) -0.17844(15) 0.20485(16) 0.0801(7) Uani 1 1 d . . .
F4 F 0.50888(13) -0.02653(15) 0.22801(12) 0.0641(5) Uani 1 1 d . . .
B2 B 0.1934(3) 0.5783(3) -0.0193(2) 0.0563(9) Uani 1 1 d D . .
F5 F 0.17707(18) 0.5638(2) -0.09794(12) 0.0944(9) Uani 1 1 d . A .
F6 F 0.20874(16) 0.49817(15) 0.02161(12) 0.0707(6) Uani 1 1 d . A .
F7 F 0.2898(9) 0.594(2) -0.0243(13) 0.185(12) Uani 0.362(17) 1 d PD A 1
F8 F 0.1568(17) 0.6454(8) 0.0157(8) 0.145(8) Uani 0.362(17) 1 d PD A 1
F7A F 0.2492(7) 0.6483(4) -0.0015(4) 0.108(3) Uani 0.638(17) 1 d PD A 2
F8A F 0.1061(5) 0.6038(8) 0.0099(3) 0.113(4) Uani 0.638(17) 1 d PD A 2
C8 C 0.6147(9) 0.5293(8) 0.1832(8) 0.120(6) Uani 0.50 1 d PD . .
H8A H 0.5683 0.5174 0.2228 0.179 Uiso 0.50 1 calc PR . .
H8B H 0.6184 0.4767 0.1465 0.179 Uiso 0.50 1 calc PR . .
H8C H 0.5996 0.5853 0.1529 0.179 Uiso 0.50 1 calc PR . .
C7 C 0.6953(14) 0.5411(10) 0.2217(11) 0.170(13) Uani 0.50 1 d PD . .
N7 N 0.759(3) 0.5546(16) 0.261(3) 0.305(16) Uani 0.50 1 d PD . .
O3 O 0.7500 0.0049(7) 0.2500 0.385(13) Uani 1 2 d S . .

loop_
_atom_site_aniso_label
_atom_site_aniso_U_11
_atom_site_aniso_U_22
_atom_site_aniso_U_33
_atom_site_aniso_U_23
_atom_site_aniso_U_13
_atom_site_aniso_U_12
Cu1 0.01750(12) 0.01573(12) 0.01663(12) -0.00125(8) 0.00187(8) -0.00036(8)
Cu2 0.01774(12) 0.01571(12) 0.01780(12) 0.00040(8) -0.00060(9) -0.00189(8)
O1 0.0164(6) 0.0174(6) 0.0187(6) 0.0010(5) 0.0014(5) 0.0000(5)
O2 0.0194(6) 0.0170(6) 0.0170(6) -0.0001(5) 0.0010(5) -0.0004(5)
C1 0.0204(9) 0.0277(11) 0.0249(10) -0.0010(8) 0.0071(8) -0.0023(8)
N1 0.0200(8) 0.0211(8) 0.0192(8) -0.0001(6) 0.0017(6) 0.0007(7)
C11 0.0232(10) 0.0248(10) 0.0274(10) -0.0008(8) 0.0048(8) 0.0060(8)
C12 0.0264(10) 0.0236(10) 0.0183(9) -0.0013(8) -0.0008(7) 0.0048(8)
C13 0.0382(12) 0.0242(11) 0.0276(11) -0.0047(9) 0.0001(9) 0.0087(9)
C14 0.0463(14) 0.0193(10) 0.0367(12) -0.0014(9) -0.0065(11) 0.0023(10)
C15 0.0362(12) 0.0228(11) 0.0311(11) 0.0038(9) -0.0040(9) -0.0046(9)
C16 0.0270(10) 0.0221(10) 0.0211(9) 0.0003(8) -0.0006(8) -0.0024(8)
N11 0.0240(8) 0.0191(8) 0.0181(7) -0.0018(6) 0.0011(6) -0.0002(7)
C2 0.0274(10) 0.0297(11) 0.0175(9) -0.0025(8) 0.0007(8) 0.0009(9)
N2 0.0303(9) 0.0329(10) 0.0213(8) 0.0008(7) -0.0029(7) 0.0047(8)
C21 0.0428(14) 0.0590(18) 0.0290(12) -0.0051(12) -0.0127(11) 0.0125(13)
C22 0.0557(19) 0.072(2) 0.0478(17) 0.0072(16) -0.0117(14) 0.0168(17)
N3 0.0293(9) 0.0249(9) 0.0255(9) 0.0040(7) 0.0074(7) -0.0023(7)
C3 0.0431(13) 0.0325(12) 0.0202(10) 0.0053(9) 0.0051(9) 0.0032(10)
C31 0.0464(15) 0.0291(12) 0.0424(14) 0.0007(10) 0.0177(11) -0.0109(11)
C32 0.068(2) 0.058(2) 0.068(2) -0.0131(16) 0.0432(18) -0.0286(17)
C4 0.0262(10) 0.0293(11) 0.0189(9) 0.0007(8) -0.0038(8) -0.0009(8)
N4 0.0212(8) 0.0240(9) 0.0195(8) -0.0017(7) -0.0013(6) -0.0012(7)
C41 0.0332(11) 0.0267(11) 0.0261(10) -0.0075(9) -0.0038(9) -0.0012(9)
C42 0.0262(10) 0.0236(10) 0.0278(10) -0.0047(8) 0.0036(8) -0.0039(8)
C43 0.0421(14) 0.0241(11) 0.0407(13) -0.0112(10) 0.0035(11) -0.0064(10)
C44 0.0511(15) 0.0169(11) 0.0506(15) -0.0029(10) 0.0132(12) -0.0053(10)
C45 0.0400(13) 0.0214(11) 0.0377(12) 0.0056(9) 0.0137(10) 0.0036(9)
C46 0.0285(10) 0.0205(10) 0.0267(10) 0.0031(8) 0.0058(8) 0.0013(8)
N41 0.0226(8) 0.0186(8) 0.0244(8) -0.0012(7) 0.0024(7) -0.0027(7)
C5 0.0188(9) 0.0295(11) 0.0276(10) 0.0014(8) -0.0005(8) -0.0052(8)
N5 0.0205(8) 0.0332(10) 0.0236(9) 0.0000(7) 0.0016(7) -0.0001(7)
C51 0.0236(11) 0.0530(16) 0.0312(12) 0.0011(11) 0.0061(9) -0.0002(10)
C52 0.0365(14) 0.072(2) 0.0389(14) -0.0098(14) 0.0099(11) 0.0094(14)
C6 0.0187(9) 0.0351(12) 0.0294(11) 0.0001(9) -0.0023(8) 0.0031(8)
N6 0.0221(8) 0.0267(9) 0.0236(8) 0.0018(7) -0.0025(7) 0.0010(7)
C61 0.0326(12) 0.0320(12) 0.0326(12) 0.0081(9) -0.0067(9) 0.0004(10)
C62 0.0537(17) 0.0493(17) 0.0479(16) 0.0182(13) -0.0264(14) -0.0060(14)
B1 0.0327(13) 0.0445(16) 0.0317(13) -0.0039(12) 0.0073(11) 0.0026(12)
F1 0.0402(10) 0.146(2) 0.0486(11) 0.0029(12) -0.0020(8) 0.0192(12)
F2 0.0553(10) 0.0743(13) 0.0367(8) 0.0012(8) 0.0072(7) 0.0289(9)
F3 0.0897(16) 0.0521(12) 0.0991(18) 0.0077(11) 0.0252(14) -0.0145(11)
F4 0.0632(12) 0.0676(13) 0.0623(11) -0.0337(10) 0.0244(9) -0.0109(10)
B2 0.078(3) 0.055(2) 0.0360(16) 0.0091(15) -0.0117(17) 0.0111(19)
F5 0.1065(19) 0.140(2) 0.0359(10) -0.0006(12) -0.0168(11) 0.0487(17)
F6 0.0866(15) 0.0645(13) 0.0605(12) 0.0172(10) -0.0149(11) 0.0127(11)
F7 0.091(8) 0.26(2) 0.206(16) 0.175(17) -0.062(9) -0.093(11)
F8 0.22(2) 0.064(7) 0.148(11) -0.037(6) -0.030(12) 0.051(10)
F7A 0.177(8) 0.062(3) 0.085(3) 0.005(3) -0.027(4) -0.028(4)
F8A 0.097(4) 0.186(8) 0.056(3) 0.026(3) 0.013(2) 0.087(4)
C8 0.122(9) 0.090(8) 0.149(11) 0.085(8) 0.076(9) 0.035(7)
C7 0.27(2) 0.046(6) 0.20(2) 0.059(10) 0.21(2) 0.061(10)
N7 0.61(5) 0.170(17) 0.15(2) -0.07(3) 0.19(2) -0.04(5)
O3 0.256(13) 0.140(9) 0.75(4) 0.000 -0.252(18) 0.000

loop_
_atom_type_symbol
_atom_type_description
_atom_type_scat_dispersion_real
_atom_type_scat_dispersion_imag
_atom_type_scat_source
C C 0.0033 0.0016 'International Tables Vol C Tables 4.2.6.8 and 6.1.1.4'
H H 0.0000 0.0000 'International Tables Vol C Tables 4.2.6.8 and 6.1.1.4'
N N 0.0061 0.0033 'International Tables Vol C Tables 4.2.6.8 and 6.1.1.4'
O O 0.0106 0.0060 'International Tables Vol C Tables 4.2.6.8 and 6.1.1.4'
B B 0.0013 0.0007 'International Tables Vol C Tables 4.2.6.8 and 6.1.1.4'
F F 0.0171 0.0103 'International Tables Vol C Tables 4.2.6.8 and 6.1.1.4'
Cu Cu 0.3201 1.2651 'International Tables Vol C Tables 4.2.6.8 and 6.1.1.4'

loop_
_geom_angle_atom_site_label_1
_geom_angle_atom_site_label_2
_geom_angle_atom_site_label_3
_geom_angle
_geom_angle_site_symmetry_1
_geom_angle_site_symmetry_3
_geom_angle_publ_flag
O2 Cu1 O1 86.89(6) . 2 ?
O2 Cu1 N11 177.28(6) . . ?
O1 Cu1 N11 95.34(6) 2 . ?
O2 Cu1 N1 96.62(6) . . ?
O1 Cu1 N1 171.49(6) 2 . ?
N11 Cu1 N1 81.38(7) . . ?
O2 Cu1 O1 77.80(5) . . ?
O1 Cu1 O1 85.20(5) 2 . ?
N11 Cu1 O1 100.80(6) . . ?
N1 Cu1 O1 103.10(6) . . ?
O1 Cu2 O2 87.10(6) . . ?
O1 Cu2 N41 177.71(6) . . ?
O2 Cu2 N41 94.74(6) . . ?
O1 Cu2 N4 97.14(6) . . ?
O2 Cu2 N4 170.10(6) . . ?
N41 Cu2 N4 81.25(7) . . ?
O1 Cu2 O2 77.84(5) . 2 ?
O2 Cu2 O2 85.54(5) . 2 ?
N41 Cu2 O2 100.92(6) . 2 ?
N4 Cu2 O2 104.07(6) . 2 ?
Cu2 O1 Cu1 103.01(6) . 2 ?
Cu2 O1 Cu1 91.28(5) . . ?
Cu1 O1 Cu1 93.90(5) 2 . ?
Cu2 O1 H1 120.7 . . ?
Cu1 O1 H1 120.7 2 . ?
Cu1 O1 H1 120.7 . . ?
Cu1 O2 Cu2 103.48(6) . . ?
Cu1 O2 Cu2 91.93(5) . 2 ?
Cu2 O2 Cu2 93.48(5) . 2 ?
Cu1 O2 H2 120.5 . . ?
Cu2 O2 H2 120.5 . . ?
Cu2 O2 H2 120.5 2 . ?
N3 C1 N1 109.10(17) . . ?
N3 C1 H1A 109.9 . . ?
N1 C1 H1A 109.9 . . ?
N3 C1 H1B 109.9 . . ?
N1 C1 H1B 109.9 . . ?
H1A C1 H1B 108.3 . . ?
C11 N1 C1 109.02(16) . . ?
C11 N1 C2 109.11(16) . . ?
C1 N1 C2 108.21(16) . . ?
C11 N1 Cu1 103.74(12) . . ?
C1 N1 Cu1 116.73(13) . . ?
C2 N1 Cu1 109.80(12) . . ?
N1 C11 C12 108.90(16) . . ?
N1 C11 H11A 109.9 . . ?
C12 C11 H11A 109.9 . . ?
N1 C11 H11B 109.9 . . ?
C12 C11 H11B 109.9 . . ?
H11A C11 H11B 108.3 . . ?
N11 C12 C13 121.4(2) . . ?
N11 C12 C11 114.48(18) . . ?
C13 C12 C11 124.2(2) . . ?
C14 C13 C12 119.2(2) . . ?
C14 C13 H13 120.4 . . ?
C12 C13 H13 120.4 . . ?
C13 C14 C15 119.3(2) . . ?
C13 C14 H14 120.4 . . ?
C15 C14 H14 120.4 . . ?
C16 C15 C14 118.9(2) . . ?
C16 C15 H15 120.5 . . ?
C14 C15 H15 120.5 . . ?
N11 C16 C15 121.8(2) . . ?
N11 C16 H16 119.1 . . ?
C15 C16 H16 119.1 . . ?
C16 N11 C12 119.46(19) . . ?
C16 N11 Cu1 126.85(14) . . ?
C12 N11 Cu1 113.68(14) . . ?
N2 C2 N1 108.95(17) . . ?
N2 C2 H2A 109.9 . . ?
N1 C2 H2A 109.9 . . ?
N2 C2 H2B 109.9 . . ?
N1 C2 H2B 109.9 . . ?
H2A C2 H2B 108.3 . . ?
C2 N2 C3 108.32(18) . . ?
C2 N2 C21 108.76(19) . . ?
C3 N2 C21 110.8(2) . . ?
N2 C21 C22 113.9(2) . . ?
N2 C21 H21A 108.8 . . ?
C22 C21 H21A 108.8 . . ?
N2 C21 H21B 108.8 . . ?
C22 C21 H21B 108.8 . . ?
H21A C21 H21B 107.7 . . ?
C21 C22 H22A 109.5 . . ?
C21 C22 H22B 109.5 . . ?
H22A C22 H22B 109.5 . . ?
C21 C22 H22C 109.5 . . ?
H22A C22 H22C 109.5 . . ?
H22B C22 H22C 109.5 . . ?
C1 N3 C3 111.49(18) . . ?
C1 N3 C31 111.33(19) . . ?
C3 N3 C31 113.47(19) . . ?
N3 C3 N2 108.86(17) . . ?
N3 C3 H3A 109.9 . . ?
N2 C3 H3A 109.9 . . ?
N3 C3 H3B 109.9 . . ?
N2 C3 H3B 109.9 . . ?
H3A C3 H3B 108.3 . . ?
N3 C31 C32 116.8(2) . . ?
N3 C31 H31A 108.1 . . ?
C32 C31 H31A 108.1 . . ?
N3 C31 H31B 108.1 . . ?
C32 C31 H31B 108.1 . . ?
H31A C31 H31B 107.3 . . ?
C31 C32 H32A 109.5 . . ?
C31 C32 H32B 109.5 . . ?
H32A C32 H32B 109.5 . . ?
C31 C32 H32C 109.5 . . ?
H32A C32 H32C 109.5 . . ?
H32B C32 H32C 109.5 . . ?
N6 C4 N4 108.77(16) . . ?
N6 C4 H4A 109.9 . . ?
N4 C4 H4A 109.9 . . ?
N6 C4 H4B 109.9 . . ?
N4 C4 H4B 109.9 . . ?
H4A C4 H4B 108.3 . . ?
C4 N4 C5 107.92(16) . . ?
C4 N4 C41 108.86(16) . . ?
C5 N4 C41 109.65(17) . . ?
C4 N4 Cu2 117.87(13) . . ?
C5 N4 Cu2 108.48(12) . . ?
C41 N4 Cu2 103.86(13) . . ?
N4 C41 C42 108.34(17) . . ?
N4 C41 H41A 110.0 . . ?
C42 C41 H41A 110.0 . . ?
N4 C41 H41B 110.0 . . ?
C42 C41 H41B 110.0 . . ?
H41A C41 H41B 108.4 . . ?
N41 C42 C43 121.5(2) . . ?
N41 C42 C41 114.79(19) . . ?
C43 C42 C41 123.7(2) . . ?
C42 C43 C44 118.9(2) . . ?
C42 C43 H43 120.5 . . ?
C44 C43 H43 120.5 . . ?
C43 C44 C45 119.7(2) . . ?
C43 C44 H44 120.2 . . ?
C45 C44 H44 120.2 . . ?
C46 C45 C44 118.6(2) . . ?
C46 C45 H45 120.7 . . ?
C44 C45 H45 120.7 . . ?
N41 C46 C45 121.9(2) . . ?
N41 C46 H46 119.1 . . ?
C45 C46 H46 119.1 . . ?
C46 N41 C42 119.49(19) . . ?
C46 N41 Cu2 126.91(15) . . ?
C42 N41 Cu2 113.61(14) . . ?
N5 C5 N4 108.89(17) . . ?
N5 C5 H5A 109.9 . . ?
N4 C5 H5A 109.9 . . ?
N5 C5 H5B 109.9 . . ?
N4 C5 H5B 109.9 . . ?
H5A C5 H5B 108.3 . . ?
C5 N5 C6 108.44(17) . . ?
C5 N5 C51 108.61(19) . . ?
C6 N5 C51 111.70(18) . . ?
N5 C51 C52 113.1(2) . . ?
N5 C51 H51A 109.0 . . ?
C52 C51 H51A 109.0 . . ?
N5 C51 H51B 109.0 . . ?
C52 C51 H51B 109.0 . . ?
H51A C51 H51B 107.8 . . ?
C51 C52 H52A 109.5 . . ?
C51 C52 H52B 109.5 . . ?
H52A C52 H52B 109.5 . . ?
C51 C52 H52C 109.5 . . ?
H52A C52 H52C 109.5 . . ?
H52B C52 H52C 109.5 . . ?
N6 C6 N5 108.03(17) . . ?
N6 C6 H6A 110.1 . . ?
N5 C6 H6A 110.1 . . ?
N6 C6 H6B 110.1 . . ?
N5 C6 H6B 110.1 . . ?
H6A C6 H6B 108.4 . . ?
C4 N6 C6 112.11(18) . . ?
C4 N6 C61 111.74(18) . . ?
C6 N6 C61 112.95(18) . . ?
N6 C61 C62 116.5(2) . . ?
N6 C61 H61A 108.2 . . ?
C62 C61 H61A 108.2 . . ?
N6 C61 H61B 108.2 . . ?
C62 C61 H61B 108.2 . . ?
H61A C61 H61B 107.3 . . ?
C61 C62 H62A 109.5 . . ?
C61 C62 H62B 109.5 . . ?
H62A C62 H62B 109.5 . . ?
C61 C62 H62C 109.5 . . ?
H62A C62 H62C 109.5 . . ?
H62B C62 H62C 109.5 . . ?
F3 B1 F1 110.8(3) . . ?
F3 B1 F2 108.6(3) . . ?
F1 B1 F2 109.2(2) . . ?
F3 B1 F4 109.2(2) . . ?
F1 B1 F4 111.4(3) . . ?
F2 B1 F4 107.4(2) . . ?
F8 B2 F7A 65.9(10) . . ?
F8 B2 F5 119.8(8) . . ?
F7A B2 F5 115.8(4) . . ?
F8 B2 F6 119.6(8) . . ?
F7A B2 F6 115.5(4) . . ?
F5 B2 F6 112.5(3) . . ?
F8 B2 F8A 41.3(9) . . ?
F7A B2 F8A 107.2(6) . . ?
F5 B2 F8A 102.5(4) . . ?
F6 B2 F8A 101.2(4) . . ?
F8 B2 F7 110.0(11) . . ?
F7A B2 F7 44.4(11) . . ?
F5 B2 F7 97.6(10) . . ?
F6 B2 F7 90.1(7) . . ?
F8A B2 F7 150.9(12) . . ?
C7 C8 H8A 109.5 . . ?
C7 C8 H8B 109.5 . . ?
H8A C8 H8B 109.5 . . ?
C7 C8 H8C 109.5 . . ?
H8A C8 H8C 109.5 . . ?
H8B C8 H8C 109.5 . . ?
N7 C7 N7 12(6) 2_655 . ?
N7 C7 C8 171(3) 2_655 . ?
N7 C7 C8 173(3) . . ?
N7 C7 C7 16(2) 2_655 2_655 ?
N7 C7 C7 10.6(18) . 2_655 ?
C8 C7 C7 172.6(8) . 2_655 ?
N7 N7 C7 146(10) 2_655 2_655 ?
N7 N7 C7 22(10) 2_655 . ?
C7 N7 C7 153(4) 2_655 . ?

loop_
_geom_bond_atom_site_label_1
_geom_bond_atom_site_label_2
_geom_bond_distance
_geom_bond_site_symmetry_2
_geom_bond_publ_flag
Cu1 O2 1.9412(14) . ?
Cu1 O1 1.9635(13) 2 ?
Cu1 N11 1.9881(17) . ?
Cu1 N1 2.0567(17) . ?
Cu1 O1 2.3254(13) . ?
Cu2 O1 1.9483(14) . ?
Cu2 O2 1.9646(13) . ?
Cu2 N41 1.9874(18) . ?
Cu2 N4 2.0529(17) . ?
Cu2 O2 2.3032(13) 2 ?
O1 Cu1 1.9635(13) 2 ?
O1 H1 1.0000 . ?
O2 Cu2 2.3032(13) 2 ?
O2 H2 1.0000 . ?
C1 N3 1.458(3) . ?
C1 N1 1.482(3) . ?
C1 H1A 0.9900 . ?
C1 H1B 0.9900 . ?
N1 C11 1.481(3) . ?
N1 C2 1.490(3) . ?
C11 C12 1.504(3) . ?
C11 H11A 0.9900 . ?
C11 H11B 0.9900 . ?
C12 N11 1.347(3) . ?
C12 C13 1.387(3) . ?
C13 C14 1.381(4) . ?
C13 H13 0.9500 . ?
C14 C15 1.389(4) . ?
C14 H14 0.9500 . ?
C15 C16 1.379(3) . ?
C15 H15 0.9500 . ?
C16 N11 1.346(3) . ?
C16 H16 0.9500 . ?
C2 N2 1.451(3) . ?
C2 H2A 0.9900 . ?
C2 H2B 0.9900 . ?
N2 C3 1.469(3) . ?
N2 C21 1.484(3) . ?
C21 C22 1.490(4) . ?
C21 H21A 0.9900 . ?
C21 H21B 0.9900 . ?
C22 H22A 0.9800 . ?
C22 H22B 0.9800 . ?
C22 H22C 0.9800 . ?
N3 C3 1.462(3) . ?
N3 C31 1.482(3) . ?
C3 H3A 0.9900 . ?
C3 H3B 0.9900 . ?
C31 C32 1.529(4) . ?
C31 H31A 0.9900 . ?
C31 H31B 0.9900 . ?
C32 H32A 0.9800 . ?
C32 H32B 0.9800 . ?
C32 H32C 0.9800 . ?
C4 N6 1.457(3) . ?
C4 N4 1.487(3) . ?
C4 H4A 0.9900 . ?
C4 H4B 0.9900 . ?
N4 C5 1.487(3) . ?
N4 C41 1.488(3) . ?
C41 C42 1.502(3) . ?
C41 H41A 0.9900 . ?
C41 H41B 0.9900 . ?
C42 N41 1.346(3) . ?
C42 C43 1.382(3) . ?
C43 C44 1.383(4) . ?
C43 H43 0.9500 . ?
C44 C45 1.385(4) . ?
C44 H44 0.9500 . ?
C45 C46 1.379(3) . ?
C45 H45 0.9500 . ?
C46 N41 1.345(3) . ?
C46 H46 0.9500 . ?
C5 N5 1.452(3) . ?
C5 H5A 0.9900 . ?
C5 H5B 0.9900 . ?
N5 C6 1.469(3) . ?
N5 C51 1.476(3) . ?
C51 C52 1.523(4) . ?
C51 H51A 0.9900 . ?
C51 H51B 0.9900 . ?
C52 H52A 0.9800 . ?
C52 H52B 0.9800 . ?
C52 H52C 0.9800 . ?
C6 N6 1.462(3) . ?
C6 H6A 0.9900 . ?
C6 H6B 0.9900 . ?
N6 C61 1.477(3) . ?
C61 C62 1.524(3) . ?
C61 H61A 0.9900 . ?
C61 H61B 0.9900 . ?
C62 H62A 0.9800 . ?
C62 H62B 0.9800 . ?
C62 H62C 0.9800 . ?
B1 F3 1.371(4) . ?
B1 F1 1.372(3) . ?
B1 F2 1.388(3) . ?
B1 F4 1.388(3) . ?
B2 F8 1.262(12) . ?
B2 F7A 1.343(7) . ?
B2 F5 1.349(4) . ?
B2 F6 1.363(4) . ?
B2 F8A 1.448(6) . ?
B2 F7 1.465(11) . ?
C8 C7 1.37(2) . ?
C8 H8A 0.9800 . ?
C8 H8B 0.9800 . ?
C8 H8C 0.9800 . ?
C7 N7 0.77(6) 2_655 ?
C7 N7 1.16(2) . ?
C7 C7 1.88(5) 2_655 ?
N7 N7 0.43(7) 2_655 ?
N7 C7 0.77(6) 2_655 ?
